data_7713238
loop_
_publ_author_name
'Sekar, Pranesh Kavin'
'Rengan, Ramesh'

_publ_section_title
;
 Synthesis and Structure of Pd(II) Pincer Complexes: Catalytic Application
 to \b-Alkylation of Secondary Alcohols Involving Sequential
 Dehydrogenation of Alcohols via Borrowing Hydrogen Approach
;
_journal_name_full 'Dalton Transactions'
_journal_paper_doi 10.1039/D3DT01628E
_journal_year 2023
_chemical_formula_moiety 'C37 H36 N3 O3 P Pd'
_chemical_formula_sum 'C37 H36 N3 O3 P Pd'
_chemical_formula_weight 708.06
_chemical_name_common Inorganic
_space_group_crystal_system orthorhombic
_space_group_IT_number 43
_space_group_name_Hall 'F 2 -2d'
_space_group_name_H-M_alt 'F d d 2'
_atom_sites_solution_hydrogens geom
_audit_creation_method SHELXL-2018/3
_audit_update_record
;
2022-07-19 deposited with the CCDC.	2023-06-27 downloaded from the CCDC.
;
_cell_angle_alpha 90
_cell_angle_beta 90
_cell_angle_gamma 90
_cell_formula_units_Z 16
_cell_length_a 23.9295(12)
_cell_length_b 52.455(3)
_cell_length_c 10.7669(6)
_cell_measurement_reflns_used 9667
_cell_measurement_temperature 298(2)
_cell_measurement_theta_max 29.6953
_cell_measurement_theta_min 2.3042
_cell_volume 13514.8(13)
_computing_cell_refinement 'SAINT V8.38A (Bruker AXS Inc., 2017)'
_computing_data_collection 'Apex3 v2017.3-0 (Bruker, 2017)'
_computing_data_reduction 'SAINT V8.38A (Bruker AXS Inc., 2017)'
_computing_molecular_graphics 'shelXle (C.B. Huebschle, rev 924)'
_computing_publication_material 'SHELXL-97 (Sheldrick, 1997)'
_computing_structure_refinement 'SHELXL-2018/3 (Sheldrick, 2018)'
_computing_structure_solution 'SHELXT 2014/5 (Sheldrick, 2014)'
_diffrn_ambient_temperature 298(2)
_diffrn_detector_area_resol_mean 7.3910
_diffrn_measured_fraction_theta_full 0.998
_diffrn_measured_fraction_theta_max 0.986
_diffrn_measurement_device_type 'Bruker D8 Quest XRD'
_diffrn_measurement_method 'Omega and Phi Scans'
_diffrn_radiation_type MoK\a
_diffrn_radiation_wavelength 0.71073
_diffrn_reflns_av_R_equivalents 0.0641
_diffrn_reflns_av_unetI/netI 0.0380
_diffrn_reflns_Laue_measured_fraction_full 0.998
_diffrn_reflns_Laue_measured_fraction_max 0.986
_diffrn_reflns_limit_h_max 32
_diffrn_reflns_limit_h_min -33
_diffrn_reflns_limit_k_max 72
_diffrn_reflns_limit_k_min -73
_diffrn_reflns_limit_l_max 14
_diffrn_reflns_limit_l_min -15
_diffrn_reflns_number 74297
_diffrn_reflns_point_group_measured_fraction_full 0.998
_diffrn_reflns_point_group_measured_fraction_max 0.931
_diffrn_reflns_theta_full 25.242
_diffrn_reflns_theta_max 30.093
_diffrn_reflns_theta_min 2.110
_exptl_absorpt_coefficient_mu 0.636
_exptl_absorpt_correction_T_max 0.7460
_exptl_absorpt_correction_T_min 0.5530
_exptl_absorpt_correction_type multi-scan
_exptl_crystal_colour clear
_exptl_crystal_density_diffrn 1.392
_exptl_crystal_density_method 'not measured'
_exptl_crystal_description Block
_exptl_crystal_F_000 5824
_exptl_crystal_size_max 0.270
_exptl_crystal_size_mid 0.220
_exptl_crystal_size_min 0.150
_refine_diff_density_max 0.459
_refine_diff_density_min -0.682
_refine_diff_density_rms 0.130
_refine_ls_abs_structure_details
;
 Flack x determined using 2997 quotients [(I+)-(I-)]/[(I+)+(I-)]
 (Parsons, Flack and Wagner, Acta Cryst. B69 (2013) 249-259).
;
_refine_ls_abs_structure_Flack -0.003(10)
_refine_ls_extinction_method none
_refine_ls_goodness_of_fit_ref 0.923
_refine_ls_hydrogen_treatment constr
_refine_ls_matrix_type full
_refine_ls_number_parameters 409
_refine_ls_number_reflns 9273
_refine_ls_number_restraints 1
_refine_ls_restrained_S_all 0.923
_refine_ls_R_factor_all 0.0541
_refine_ls_R_factor_gt 0.0340
_refine_ls_shift/su_max 0.030
_refine_ls_shift/su_mean 0.003
_refine_ls_structure_factor_coef Fsqd
_refine_ls_weighting_details 'w=1/[\s^2^(Fo^2^)+(0.1000P)^2^] where P=(Fo^2^+2Fc^2^)/3'
_refine_ls_weighting_scheme calc
_refine_ls_wR_factor_gt 0.1034
_refine_ls_wR_factor_ref 0.1267
_reflns_Friedel_coverage 0.801
_reflns_Friedel_fraction_full 0.998
_reflns_Friedel_fraction_max 0.871
_reflns_number_gt 7481
_reflns_number_total 9273
_reflns_threshold_expression 'I > 2\s(I)'
_cod_data_source_file d3dt01628e2.cif
_cod_data_source_block BDU_DrRR_PdSP1OMe_01072022_0ma
_cod_original_cell_volume 13514.7(12)
_cod_database_code 7713238
_shelx_shelxl_version_number 2018/3
_shelx_space_group_comment
;
The symmetry employed for this shelxl refinement is uniquely defined
by the following loop, which should always be used as a source of
symmetry information in preference to the above space-group names.
They are only intended as comments.
;
_shelx_estimated_absorpt_t_min 0.845
_shelx_estimated_absorpt_t_max 0.909

loop_
_space_group_symop_operation_xyz
'x, y, z'
'-x, -y, z'
'-x+1/4, y+1/4, z+1/4'
'x+1/4, -y+1/4, z+1/4'
'x, y+1/2, z+1/2'
'-x, -y+1/2, z+1/2'
'-x+1/4, y+3/4, z+3/4'
'x+1/4, -y+3/4, z+3/4'
'x+1/2, y, z+1/2'
'-x+1/2, -y, z+1/2'
'-x+3/4, y+1/4, z+3/4'
'x+3/4, -y+1/4, z+3/4'
'x+1/2, y+1/2, z'
'-x+1/2, -y+1/2, z'
'-x+3/4, y+3/4, z+1/4'
'x+3/4, -y+3/4, z+1/4'

loop_
_atom_site_label
_atom_site_type_symbol
_atom_site_fract_x
_atom_site_fract_y
_atom_site_fract_z
_atom_site_U_iso_or_equiv
_atom_site_adp_type
_atom_site_occupancy
_atom_site_site_symmetry_order
_atom_site_calc_flag
_atom_site_refinement_flags_posn
_atom_site_refinement_flags_adp
_atom_site_refinement_flags_occupancy
_atom_site_disorder_assembly
_atom_site_disorder_group
Pd1 Pd 0.75052(2) 0.56122(2) 0.63547(5) 0.03874(11) Uani 1 1 d . . . . .
P1 P 0.75089(4) 0.53593(2) 0.46295(11) 0.0399(2) Uani 1 1 d . . . . .
O1 O 0.66766(13) 0.56335(6) 0.6463(5) 0.0468(7) Uani 1 1 d . . . . .
O2 O 0.83282(12) 0.56137(5) 0.6370(6) 0.0479(7) Uani 1 1 d . . . . .
O3 O 0.42311(14) 0.59457(9) 0.8112(4) 0.0767(12) Uani 1 1 d . . . . .
N1 N 0.74322(13) 0.58577(7) 0.7735(4) 0.0415(8) Uani 1 1 d . . . . .
N2 N 0.68774(14) 0.59121(7) 0.8076(3) 0.0432(7) Uani 1 1 d . . . . .
N3 N 1.01521(17) 0.58321(9) 0.7634(6) 0.0648(12) Uani 1 1 d . . . . .
C1 C 0.65378(17) 0.57858(8) 0.7377(4) 0.0431(9) Uani 1 1 d . . . . .
C2 C 0.59257(17) 0.58175(8) 0.7582(4) 0.0438(9) Uani 1 1 d . . . . .
C3 C 0.55497(19) 0.57489(11) 0.6649(5) 0.0589(12) Uani 1 1 d . . . . .
H3 H 0.568256 0.567398 0.592391 0.071 Uiso 1 1 calc R U . . .
C4 C 0.49822(18) 0.57906(15) 0.6788(7) 0.0668(16) Uani 1 1 d . . . . .
H4 H 0.473893 0.574924 0.614497 0.080 Uiso 1 1 calc R U . . .
C5 C 0.4775(2) 0.58935(10) 0.7876(6) 0.0586(13) Uani 1 1 d . . . . .
C6 C 0.5153(2) 0.59558(11) 0.8824(6) 0.0601(12) Uani 1 1 d . . . . .
H6 H 0.501817 0.602196 0.956742 0.072 Uiso 1 1 calc R U . . .
C7 C 0.57133(19) 0.59214(9) 0.8679(5) 0.0526(10) Uani 1 1 d . . . . .
H7 H 0.595618 0.596741 0.931478 0.063 Uiso 1 1 calc R U . . .
C8 C 0.3850(2) 0.59138(16) 0.7119(8) 0.090(2) Uani 1 1 d . . . . .
H8A H 0.394428 0.602896 0.645861 0.135 Uiso 1 1 calc R U . . .
H8B H 0.347772 0.594933 0.740425 0.135 Uiso 1 1 calc R U . . .
H8C H 0.386865 0.574155 0.682079 0.135 Uiso 1 1 calc R U . . .
C9 C 0.78366(17) 0.59802(8) 0.8240(4) 0.0429(8) Uani 1 1 d . . . . .
H9 H 0.774601 0.610498 0.881948 0.052 Uiso 1 1 calc R U . . .
C10 C 0.84138(16) 0.59398(8) 0.7982(4) 0.0435(9) Uani 1 1 d . . . . .
C11 C 0.86316(17) 0.57599(8) 0.7109(4) 0.0418(8) Uani 1 1 d . . . . .
C12 C 0.92085(18) 0.57295(9) 0.7014(5) 0.0497(10) Uani 1 1 d . . . . .
H12 H 0.934565 0.560901 0.645819 0.060 Uiso 1 1 calc R U . . .
C13 C 0.95880(18) 0.58698(9) 0.7705(5) 0.0513(10) Uani 1 1 d . . . . .
C14 C 0.9367(2) 0.60605(10) 0.8523(5) 0.0598(13) Uani 1 1 d . . . . .
H14 H 0.960654 0.616601 0.896708 0.072 Uiso 1 1 calc R U . . .
C15 C 0.88091(18) 0.60860(9) 0.8644(5) 0.0563(11) Uani 1 1 d . . . . .
H15 H 0.867645 0.620762 0.919956 0.068 Uiso 1 1 calc R U . . .
C16 C 1.0550(2) 0.60065(11) 0.8239(6) 0.0623(13) Uani 1 1 d . . . . .
H16A H 1.090107 0.591851 0.837682 0.075 Uiso 1 1 calc R U . . .
H16B H 1.040331 0.605773 0.904113 0.075 Uiso 1 1 calc R U . . .
C17 C 1.0651(3) 0.62395(12) 0.7456(7) 0.0801(17) Uani 1 1 d . . . . .
H17A H 1.077583 0.618851 0.664565 0.120 Uiso 1 1 calc R U . . .
H17B H 1.093249 0.634353 0.784080 0.120 Uiso 1 1 calc R U . . .
H17C H 1.031094 0.633502 0.738253 0.120 Uiso 1 1 calc R U . . .
C18 C 1.0395(2) 0.56293(11) 0.6896(7) 0.0684(14) Uani 1 1 d . . . . .
H18A H 1.077213 0.567780 0.666132 0.082 Uiso 1 1 calc R U . . .
H18B H 1.017943 0.560980 0.613947 0.082 Uiso 1 1 calc R U . . .
C19 C 1.0416(4) 0.53803(15) 0.7551(11) 0.120(3) Uani 1 1 d . . . . .
H19A H 1.056506 0.525285 0.700408 0.180 Uiso 1 1 calc R U . . .
H19B H 1.004550 0.533243 0.780173 0.180 Uiso 1 1 calc R U . . .
H19C H 1.065036 0.539483 0.827120 0.180 Uiso 1 1 calc R U . . .
C20 C 0.74208(17) 0.55574(10) 0.3261(5) 0.0461(9) Uani 1 1 d . . . . .
C21 C 0.71211(18) 0.57850(10) 0.3389(5) 0.0560(11) Uani 1 1 d . . . . .
H21 H 0.699016 0.583345 0.416670 0.067 Uiso 1 1 calc R U . . .
C22 C 0.7018(2) 0.59372(12) 0.2380(6) 0.0695(16) Uani 1 1 d . . . . .
H22 H 0.682029 0.608836 0.247743 0.083 Uiso 1 1 calc R U . . .
C23 C 0.7208(2) 0.58670(13) 0.1221(6) 0.0731(15) Uani 1 1 d . . . . .
H23 H 0.713060 0.596872 0.053493 0.088 Uiso 1 1 calc R U . . .
C24 C 0.7510(3) 0.56468(16) 0.1083(6) 0.079(3) Uani 1 1 d . . . . .
H24 H 0.763930 0.560027 0.030046 0.095 Uiso 1 1 calc R U . . .
C25 C 0.7625(3) 0.54934(12) 0.2096(5) 0.0626(13) Uani 1 1 d . . . . .
H25 H 0.783907 0.534694 0.199533 0.075 Uiso 1 1 calc R U . . .
C26 C 0.8146(2) 0.51796(9) 0.4367(4) 0.0517(11) Uani 1 1 d . . . . .
C27 C 0.8641(2) 0.53111(13) 0.4168(5) 0.0683(15) Uani 1 1 d . . . . .
H27 H 0.864250 0.548822 0.412562 0.082 Uiso 1 1 calc R U . . .
C28 C 0.9135(2) 0.51730(17) 0.4032(8) 0.092(2) Uani 1 1 d . . . . .
H28 H 0.946779 0.526084 0.390111 0.110 Uiso 1 1 calc R U . . .
C29 C 0.9146(3) 0.4917(2) 0.4085(10) 0.110(3) Uani 1 1 d . . . . .
H29 H 0.948134 0.482993 0.397821 0.132 Uiso 1 1 calc R U . . .
C30 C 0.8657(4) 0.47835(16) 0.4300(8) 0.099(3) Uani 1 1 d . . . . .
H30 H 0.866302 0.460654 0.435399 0.119 Uiso 1 1 calc R U . . .
C31 C 0.8151(3) 0.49162(12) 0.4435(7) 0.0712(15) Uani 1 1 d . . . . .
H31 H 0.782080 0.482729 0.457041 0.085 Uiso 1 1 calc R U . . .
C32 C 0.69397(18) 0.51288(8) 0.4540(5) 0.0458(9) Uani 1 1 d . . . . .
C33 C 0.6803(3) 0.50149(9) 0.3419(6) 0.0612(13) Uani 1 1 d . . . . .
H33 H 0.699722 0.505875 0.270108 0.073 Uiso 1 1 calc R U . . .
C34 C 0.6375(3) 0.48345(11) 0.3365(6) 0.0725(15) Uani 1 1 d . . . . .
H34 H 0.628330 0.475851 0.261151 0.087 Uiso 1 1 calc R U . . .
C35 C 0.6092(3) 0.47699(12) 0.4409(7) 0.0772(17) Uani 1 1 d . . . . .
H35 H 0.581201 0.464719 0.437081 0.093 Uiso 1 1 calc R U . . .
C36 C 0.6217(3) 0.48851(13) 0.5531(7) 0.0812(17) Uani 1 1 d . . . . .
H36 H 0.601626 0.484184 0.624027 0.097 Uiso 1 1 calc R U . . .
C37 C 0.6645(2) 0.50672(11) 0.5600(6) 0.0607(12) Uani 1 1 d . . . . .
H37 H 0.672900 0.514555 0.635176 0.073 Uiso 1 1 calc R U . . .

loop_
_atom_site_aniso_label
_atom_site_aniso_U_11
_atom_site_aniso_U_22
_atom_site_aniso_U_33
_atom_site_aniso_U_23
_atom_site_aniso_U_13
_atom_site_aniso_U_12
Pd1 0.03857(16) 0.03948(16) 0.03816(17) -0.00525(14) -0.00145(9) 0.00331(14)
P1 0.0413(5) 0.0383(5) 0.0401(6) -0.0069(4) -0.0009(4) 0.0016(4)
O1 0.0404(13) 0.0516(15) 0.048(2) -0.0111(15) -0.003(2) 0.0052(11)
O2 0.0378(13) 0.0536(16) 0.0522(17) -0.0181(14) 0.001(2) 0.0051(11)
O3 0.0408(17) 0.103(3) 0.086(3) -0.011(3) 0.0059(19) 0.0047(19)
N1 0.0413(17) 0.0414(18) 0.0419(19) -0.0038(15) -0.0004(14) 0.0089(13)
N2 0.0397(16) 0.0476(18) 0.0423(17) -0.0026(15) 0.0029(15) 0.0049(14)
N3 0.0394(18) 0.063(3) 0.092(4) -0.015(3) -0.002(2) -0.0020(19)
C1 0.0411(19) 0.0400(19) 0.048(2) 0.0024(17) 0.0022(17) 0.0039(15)
C2 0.0389(19) 0.0417(19) 0.051(2) 0.0016(18) 0.0015(18) 0.0005(15)
C3 0.048(2) 0.071(3) 0.059(3) -0.013(2) 0.002(2) 0.001(2)
C4 0.045(3) 0.088(5) 0.068(4) -0.011(3) -0.002(2) -0.005(2)
C5 0.045(2) 0.057(3) 0.073(4) 0.004(2) 0.009(2) 0.001(2)
C6 0.051(2) 0.074(3) 0.055(3) -0.005(3) 0.010(3) 0.005(2)
C7 0.048(2) 0.062(3) 0.048(2) -0.005(2) 0.001(2) 0.0086(19)
C8 0.045(3) 0.114(5) 0.112(6) -0.008(5) -0.008(3) 0.013(3)
C9 0.045(2) 0.0436(19) 0.040(2) -0.0061(17) 0.0002(17) 0.0040(16)
C10 0.0441(19) 0.042(2) 0.045(2) -0.0073(17) -0.0009(18) 0.0027(16)
C11 0.0430(19) 0.0407(19) 0.042(2) -0.0041(16) -0.0028(17) -0.0002(15)
C12 0.047(2) 0.044(2) 0.057(3) -0.0092(19) 0.004(2) 0.0024(18)
C13 0.040(2) 0.050(2) 0.063(3) -0.006(2) -0.001(2) -0.0004(17)
C14 0.045(2) 0.061(3) 0.072(4) -0.021(2) -0.006(2) 0.000(2)
C15 0.046(2) 0.055(2) 0.068(3) -0.018(2) -0.005(2) 0.0009(19)
C16 0.042(2) 0.073(3) 0.072(3) -0.009(3) -0.006(2) -0.007(2)
C17 0.075(3) 0.065(3) 0.100(5) -0.008(3) 0.001(3) -0.004(3)
C18 0.046(2) 0.075(3) 0.084(4) -0.013(3) 0.008(3) 0.005(2)
C19 0.119(6) 0.093(5) 0.148(8) 0.023(6) 0.020(6) 0.040(5)
C20 0.042(2) 0.049(2) 0.046(2) -0.001(2) -0.0050(18) -0.0045(16)
C21 0.043(2) 0.065(3) 0.059(3) 0.010(2) 0.0015(19) 0.0047(19)
C22 0.050(3) 0.074(3) 0.084(4) 0.025(3) -0.001(3) 0.003(2)
C23 0.066(3) 0.083(4) 0.070(4) 0.027(3) -0.010(3) -0.007(3)
C24 0.107(6) 0.095(5) 0.036(4) 0.000(3) 0.000(3) -0.029(4)
C25 0.073(3) 0.069(4) 0.045(3) -0.009(3) 0.002(2) -0.008(3)
C26 0.049(2) 0.061(3) 0.045(2) -0.010(2) -0.0013(19) 0.016(2)
C27 0.047(2) 0.091(4) 0.067(3) -0.010(3) 0.002(2) 0.006(3)
C28 0.048(3) 0.134(7) 0.094(5) -0.023(5) 0.004(3) 0.017(3)
C29 0.072(5) 0.139(7) 0.119(8) -0.023(7) -0.008(5) 0.052(5)
C30 0.106(6) 0.090(5) 0.101(6) -0.017(4) -0.014(5) 0.053(5)
C31 0.070(4) 0.058(3) 0.085(4) -0.006(3) -0.003(3) 0.018(3)
C32 0.043(2) 0.041(2) 0.053(2) -0.0043(18) -0.0007(19) -0.0021(16)
C33 0.070(3) 0.054(3) 0.059(3) -0.011(2) 0.002(3) -0.014(2)
C34 0.078(4) 0.062(3) 0.078(4) -0.017(3) -0.015(3) -0.010(3)
C35 0.071(4) 0.061(3) 0.100(5) 0.005(3) -0.012(3) -0.023(3)
C36 0.082(4) 0.079(4) 0.082(4) 0.013(4) 0.006(3) -0.024(3)
C37 0.067(3) 0.058(3) 0.057(3) 0.003(2) 0.003(3) -0.010(2)

loop_
_atom_type_symbol
_atom_type_description
_atom_type_scat_dispersion_real
_atom_type_scat_dispersion_imag
_atom_type_scat_source
C C 0.0033 0.0016 'International Tables Vol C Tables 4.2.6.8 and 6.1.1.4'
H H 0.0000 0.0000 'International Tables Vol C Tables 4.2.6.8 and 6.1.1.4'
N N 0.0061 0.0033 'International Tables Vol C Tables 4.2.6.8 and 6.1.1.4'
S S 0.1246 0.1234 'International Tables Vol C Tables 4.2.6.8 and 6.1.1.4'
Pd Pd -0.9988 1.0072 'International Tables Vol C Tables 4.2.6.8 and 6.1.1.4'
P P 0.1023 0.0942 'International Tables Vol C Tables 4.2.6.8 and 6.1.1.4'
O O 0.0106 0.0060 'International Tables Vol C Tables 4.2.6.8 and 6.1.1.4'

loop_
_geom_angle_atom_site_label_1
_geom_angle_atom_site_label_2
_geom_angle_atom_site_label_3
_geom_angle
_geom_angle_site_symmetry_1
_geom_angle_site_symmetry_3
_geom_angle_publ_flag
O2 Pd1 N1 94.56(16) . . ?
O2 Pd1 O1 174.8(2) . . ?
N1 Pd1 O1 80.29(16) . . ?
O2 Pd1 P1 90.30(15) . . ?
N1 Pd1 P1 172.76(11) . . ?
O1 Pd1 P1 94.82(13) . . ?
C26 P1 C20 105.6(2) . . ?
C26 P1 C32 105.9(2) . . ?
C20 P1 C32 104.5(2) . . ?
C26 P1 Pd1 115.61(16) . . ?
C20 P1 Pd1 109.11(18) . . ?
C32 P1 Pd1 115.17(16) . . ?
C1 O1 Pd1 109.3(3) . . ?
C11 O2 Pd1 123.8(3) . . ?
C5 O3 C8 117.0(5) . . ?
C9 N1 N2 120.0(4) . . ?
C9 N1 Pd1 125.4(3) . . ?
N2 N1 Pd1 114.4(3) . . ?
C1 N2 N1 109.7(3) . . ?
C13 N3 C18 122.2(4) . . ?
C13 N3 C16 121.6(4) . . ?
C18 N3 C16 116.0(4) . . ?
N2 C1 O1 126.3(4) . . ?
N2 C1 C2 118.4(4) . . ?
O1 C1 C2 115.4(4) . . ?
C7 C2 C3 118.3(4) . . ?
C7 C2 C1 121.8(4) . . ?
C3 C2 C1 119.9(4) . . ?
C4 C3 C2 120.9(5) . . ?
C4 C3 H3 119.5 . . ?
C2 C3 H3 119.5 . . ?
C5 C4 C3 120.4(6) . . ?
C5 C4 H4 119.8 . . ?
C3 C4 H4 119.8 . . ?
O3 C5 C4 125.7(5) . . ?
O3 C5 C6 115.8(5) . . ?
C4 C5 C6 118.5(5) . . ?
C7 C6 C5 121.4(5) . . ?
C7 C6 H6 119.3 . . ?
C5 C6 H6 119.3 . . ?
C6 C7 C2 120.5(5) . . ?
C6 C7 H7 119.8 . . ?
C2 C7 H7 119.8 . . ?
O3 C8 H8A 109.5 . . ?
O3 C8 H8B 109.5 . . ?
H8A C8 H8B 109.5 . . ?
O3 C8 H8C 109.5 . . ?
H8A C8 H8C 109.5 . . ?
H8B C8 H8C 109.5 . . ?
N1 C9 C10 125.1(4) . . ?
N1 C9 H9 117.5 . . ?
C10 C9 H9 117.5 . . ?
C15 C10 C9 118.1(4) . . ?
C15 C10 C11 116.5(4) . . ?
C9 C10 C11 125.4(4) . . ?
O2 C11 C12 115.7(4) . . ?
O2 C11 C10 125.3(4) . . ?
C12 C11 C10 119.0(4) . . ?
C13 C12 C11 123.3(4) . . ?
C13 C12 H12 118.4 . . ?
C11 C12 H12 118.4 . . ?
N3 C13 C12 122.7(4) . . ?
N3 C13 C14 120.0(4) . . ?
C12 C13 C14 117.3(4) . . ?
C15 C14 C13 119.7(4) . . ?
C15 C14 H14 120.2 . . ?
C13 C14 H14 120.2 . . ?
C14 C15 C10 124.1(4) . . ?
C14 C15 H15 117.9 . . ?
C10 C15 H15 117.9 . . ?
N3 C16 C17 111.2(5) . . ?
N3 C16 H16A 109.4 . . ?
C17 C16 H16A 109.4 . . ?
N3 C16 H16B 109.4 . . ?
C17 C16 H16B 109.4 . . ?
H16A C16 H16B 108.0 . . ?
C16 C17 H17A 109.5 . . ?
C16 C17 H17B 109.5 . . ?
H17A C17 H17B 109.5 . . ?
C16 C17 H17C 109.5 . . ?
H17A C17 H17C 109.5 . . ?
H17B C17 H17C 109.5 . . ?
N3 C18 C19 113.4(7) . . ?
N3 C18 H18A 108.9 . . ?
C19 C18 H18A 108.9 . . ?
N3 C18 H18B 108.9 . . ?
C19 C18 H18B 108.9 . . ?
H18A C18 H18B 107.7 . . ?
C18 C19 H19A 109.5 . . ?
C18 C19 H19B 109.5 . . ?
H19A C19 H19B 109.5 . . ?
C18 C19 H19C 109.5 . . ?
H19A C19 H19C 109.5 . . ?
H19B C19 H19C 109.5 . . ?
C25 C20 C21 118.4(5) . . ?
C25 C20 P1 123.7(4) . . ?
C21 C20 P1 117.9(4) . . ?
C22 C21 C20 120.7(5) . . ?
C22 C21 H21 119.6 . . ?
C20 C21 H21 119.6 . . ?
C21 C22 C23 120.2(6) . . ?
C21 C22 H22 119.9 . . ?
C23 C22 H22 119.9 . . ?
C24 C23 C22 119.8(6) . . ?
C24 C23 H23 120.1 . . ?
C22 C23 H23 120.1 . . ?
C23 C24 C25 120.6(6) . . ?
C23 C24 H24 119.7 . . ?
C25 C24 H24 119.7 . . ?
C24 C25 C20 120.2(6) . . ?
C24 C25 H25 119.9 . . ?
C20 C25 H25 119.9 . . ?
C31 C26 C27 119.8(5) . . ?
C31 C26 P1 121.3(4) . . ?
C27 C26 P1 118.8(4) . . ?
C26 C27 C28 118.8(6) . . ?
C26 C27 H27 120.6 . . ?
C28 C27 H27 120.6 . . ?
C29 C28 C27 122.0(7) . . ?
C29 C28 H28 119.0 . . ?
C27 C28 H28 119.0 . . ?
C28 C29 C30 119.8(6) . . ?
C28 C29 H29 120.1 . . ?
C30 C29 H29 120.1 . . ?
C29 C30 C31 119.7(8) . . ?
C29 C30 H30 120.1 . . ?
C31 C30 H30 120.1 . . ?
C26 C31 C30 119.9(7) . . ?
C26 C31 H31 120.0 . . ?
C30 C31 H31 120.0 . . ?
C37 C32 C33 119.9(5) . . ?
C37 C32 P1 119.6(4) . . ?
C33 C32 P1 120.5(4) . . ?
C32 C33 C34 120.1(6) . . ?
C32 C33 H33 120.0 . . ?
C34 C33 H33 120.0 . . ?
C35 C34 C33 120.1(6) . . ?
C35 C34 H34 119.9 . . ?
C33 C34 H34 119.9 . . ?
C34 C35 C36 120.5(5) . . ?
C34 C35 H35 119.8 . . ?
C36 C35 H35 119.8 . . ?
C35 C36 C37 120.1(6) . . ?
C35 C36 H36 120.0 . . ?
C37 C36 H36 120.0 . . ?
C32 C37 C36 119.3(6) . . ?
C32 C37 H37 120.4 . . ?
C36 C37 H37 120.4 . . ?

loop_
_geom_bond_atom_site_label_1
_geom_bond_atom_site_label_2
_geom_bond_distance
_geom_bond_site_symmetry_2
_geom_bond_publ_flag
Pd1 O2 1.969(3) . ?
Pd1 N1 1.974(4) . ?
Pd1 O1 1.989(3) . ?
Pd1 P1 2.2827(12) . ?
P1 C26 1.814(4) . ?
P1 C20 1.816(6) . ?
P1 C32 1.824(4) . ?
O1 C1 1.311(6) . ?
O2 C11 1.322(6) . ?
O3 C5 1.354(6) . ?
O3 C8 1.416(8) . ?
N1 C9 1.282(5) . ?
N1 N2 1.407(4) . ?
N2 C1 1.291(6) . ?
N3 C13 1.366(6) . ?
N3 C18 1.450(7) . ?
N3 C16 1.472(7) . ?
C1 C2 1.491(6) . ?
C2 C7 1.396(7) . ?
C2 C3 1.396(7) . ?
C3 C4 1.384(6) . ?
C3 H3 0.9300 . ?
C4 C5 1.382(9) . ?
C4 H4 0.9300 . ?
C5 C6 1.403(9) . ?
C6 C7 1.362(6) . ?
C6 H6 0.9300 . ?
C7 H7 0.9300 . ?
C8 H8A 0.9600 . ?
C8 H8B 0.9600 . ?
C8 H8C 0.9600 . ?
C9 C10 1.425(5) . ?
C9 H9 0.9300 . ?
C10 C15 1.411(6) . ?
C10 C11 1.430(6) . ?
C11 C12 1.393(6) . ?
C12 C13 1.386(7) . ?
C12 H12 0.9300 . ?
C13 C14 1.434(7) . ?
C14 C15 1.347(6) . ?
C14 H14 0.9300 . ?
C15 H15 0.9300 . ?
C16 C17 1.504(9) . ?
C16 H16A 0.9700 . ?
C16 H16B 0.9700 . ?
C17 H17A 0.9600 . ?
C17 H17B 0.9600 . ?
C17 H17C 0.9600 . ?
C18 C19 1.485(10) . ?
C18 H18A 0.9700 . ?
C18 H18B 0.9700 . ?
C19 H19A 0.9600 . ?
C19 H19B 0.9600 . ?
C19 H19C 0.9600 . ?
C20 C25 1.387(8) . ?
C20 C21 1.399(7) . ?
C21 C22 1.370(7) . ?
C21 H21 0.9300 . ?
C22 C23 1.377(9) . ?
C22 H22 0.9300 . ?
C23 C24 1.371(10) . ?
C23 H23 0.9300 . ?
C24 C25 1.383(10) . ?
C24 H24 0.9300 . ?
C25 H25 0.9300 . ?
C26 C31 1.384(8) . ?
C26 C27 1.387(8) . ?
C27 C28 1.396(8) . ?
C27 H27 0.9300 . ?
C28 C29 1.345(13) . ?
C28 H28 0.9300 . ?
C29 C30 1.384(13) . ?
C29 H29 0.9300 . ?
C30 C31 1.403(9) . ?
C30 H30 0.9300 . ?
C31 H31 0.9300 . ?
C32 C37 1.380(7) . ?
C32 C33 1.386(8) . ?
C33 C34 1.397(8) . ?
C33 H33 0.9300 . ?
C34 C35 1.355(10) . ?
C34 H34 0.9300 . ?
C35 C36 1.383(10) . ?
C35 H35 0.9300 . ?
C36 C37 1.402(8) . ?
C36 H36 0.9300 . ?
C37 H37 0.9300 . ?

loop_
_geom_torsion_atom_site_label_1
_geom_torsion_atom_site_label_2
_geom_torsion_atom_site_label_3
_geom_torsion_atom_site_label_4
_geom_torsion
_geom_torsion_site_symmetry_1
_geom_torsion_site_symmetry_2
_geom_torsion_site_symmetry_3
_geom_torsion_site_symmetry_4
_geom_torsion_publ_flag
C9 N1 N2 C1 173.9(4) . . . . ?
Pd1 N1 N2 C1 -0.5(4) . . . . ?
N1 N2 C1 O1 -1.5(6) . . . . ?
N1 N2 C1 C2 -179.7(4) . . . . ?
Pd1 O1 C1 N2 2.6(6) . . . . ?
Pd1 O1 C1 C2 -179.2(3) . . . . ?
N2 C1 C2 C7 -17.3(6) . . . . ?
O1 C1 C2 C7 164.4(4) . . . . ?
N2 C1 C2 C3 161.0(5) . . . . ?
O1 C1 C2 C3 -17.4(6) . . . . ?
C7 C2 C3 C4 2.2(8) . . . . ?
C1 C2 C3 C4 -176.1(5) . . . . ?
C2 C3 C4 C5 -2.3(10) . . . . ?
C8 O3 C5 C4 -6.1(9) . . . . ?
C8 O3 C5 C6 172.5(6) . . . . ?
C3 C4 C5 O3 179.1(6) . . . . ?
C3 C4 C5 C6 0.5(10) . . . . ?
O3 C5 C6 C7 -177.5(5) . . . . ?
C4 C5 C6 C7 1.3(9) . . . . ?
C5 C6 C7 C2 -1.3(8) . . . . ?
C3 C2 C7 C6 -0.4(7) . . . . ?
C1 C2 C7 C6 177.8(4) . . . . ?
N2 N1 C9 C10 179.1(4) . . . . ?
Pd1 N1 C9 C10 -7.1(7) . . . . ?
N1 C9 C10 C15 -178.3(5) . . . . ?
N1 C9 C10 C11 1.0(7) . . . . ?
Pd1 O2 C11 C12 178.2(4) . . . . ?
Pd1 O2 C11 C10 -1.1(7) . . . . ?
C15 C10 C11 O2 -177.2(5) . . . . ?
C9 C10 C11 O2 3.5(7) . . . . ?
C15 C10 C11 C12 3.5(6) . . . . ?
C9 C10 C11 C12 -175.8(4) . . . . ?
O2 C11 C12 C13 179.0(5) . . . . ?
C10 C11 C12 C13 -1.6(7) . . . . ?
C18 N3 C13 C12 -4.6(9) . . . . ?
C16 N3 C13 C12 171.2(5) . . . . ?
C18 N3 C13 C14 175.2(6) . . . . ?
C16 N3 C13 C14 -9.0(8) . . . . ?
C11 C12 C13 N3 177.7(5) . . . . ?
C11 C12 C13 C14 -2.1(8) . . . . ?
N3 C13 C14 C15 -176.0(5) . . . . ?
C12 C13 C14 C15 3.9(8) . . . . ?
C13 C14 C15 C10 -1.9(9) . . . . ?
C9 C10 C15 C14 177.6(5) . . . . ?
C11 C10 C15 C14 -1.8(8) . . . . ?
C13 N3 C16 C17 -81.6(7) . . . . ?
C18 N3 C16 C17 94.5(6) . . . . ?
C13 N3 C18 C19 -84.2(8) . . . . ?
C16 N3 C18 C19 99.8(7) . . . . ?
C26 P1 C20 C25 27.5(5) . . . . ?
C32 P1 C20 C25 -84.0(5) . . . . ?
Pd1 P1 C20 C25 152.3(4) . . . . ?
C26 P1 C20 C21 -153.8(4) . . . . ?
C32 P1 C20 C21 94.8(4) . . . . ?
Pd1 P1 C20 C21 -28.9(4) . . . . ?
C25 C20 C21 C22 1.8(8) . . . . ?
P1 C20 C21 C22 -177.0(4) . . . . ?
C20 C21 C22 C23 0.3(8) . . . . ?
C21 C22 C23 C24 -1.4(9) . . . . ?
C22 C23 C24 C25 0.3(9) . . . . ?
C23 C24 C25 C20 1.8(9) . . . . ?
C21 C20 C25 C24 -2.8(8) . . . . ?
P1 C20 C25 C24 175.9(4) . . . . ?
C20 P1 C26 C31 -125.4(5) . . . . ?
C32 P1 C26 C31 -14.9(5) . . . . ?
Pd1 P1 C26 C31 113.9(4) . . . . ?
C20 P1 C26 C27 58.5(5) . . . . ?
C32 P1 C26 C27 169.0(4) . . . . ?
Pd1 P1 C26 C27 -62.2(5) . . . . ?
C31 C26 C27 C28 0.4(9) . . . . ?
P1 C26 C27 C28 176.6(5) . . . . ?
C26 C27 C28 C29 0.2(11) . . . . ?
C27 C28 C29 C30 -1.0(13) . . . . ?
C28 C29 C30 C31 1.3(14) . . . . ?
C27 C26 C31 C30 -0.2(9) . . . . ?
P1 C26 C31 C30 -176.2(6) . . . . ?
C29 C30 C31 C26 -0.7(12) . . . . ?
C26 P1 C32 C37 111.1(4) . . . . ?
C20 P1 C32 C37 -137.7(4) . . . . ?
Pd1 P1 C32 C37 -18.0(5) . . . . ?
C26 P1 C32 C33 -68.7(5) . . . . ?
C20 P1 C32 C33 42.5(5) . . . . ?
Pd1 P1 C32 C33 162.2(4) . . . . ?
C37 C32 C33 C34 -1.2(8) . . . . ?
P1 C32 C33 C34 178.6(4) . . . . ?
C32 C33 C34 C35 -0.1(9) . . . . ?
C33 C34 C35 C36 1.3(10) . . . . ?
C34 C35 C36 C37 -1.1(11) . . . . ?
C33 C32 C37 C36 1.4(9) . . . . ?
P1 C32 C37 C36 -178.4(5) . . . . ?
C35 C36 C37 C32 -0.2(10) . . . . ?
